data_7017236
loop_
_publ_author_name
'Smith, David J.'
'Blake, Alexander J.'
'Wilson, Claire'
'Champness, Neil R.'

_publ_section_title
;
 Inhibiting copper(i) iodide aggregate assembly in the solid state via
 macrocyclic encapsulation.
;
_journal_issue 45
_journal_name_full 'Dalton transactions (Cambridge, England : 2003)'
_journal_page_first 12257
_journal_page_last 12264
_journal_paper_doi 10.1039/c1dt10815h
_journal_volume 40
_journal_year 2011
_chemical_formula_moiety 'C26 H31 Cu I N5 O4'
_chemical_formula_sum 'C26 H31 Cu I N5 O4'
_chemical_formula_weight 665.98
_chemical_name_systematic
;
?
;
_space_group_IT_number 2
_symmetry_cell_setting triclinic
_symmetry_space_group_name_Hall '-P 1'
_symmetry_space_group_name_H-M 'P -1'
_atom_sites_solution_hydrogens geom
_atom_sites_solution_primary direct
_atom_sites_solution_secondary difmap
_audit_creation_method 'enCIFer editing of SHELXL97 CIF output'
_cell_angle_alpha 94.923(1)
_cell_angle_beta 96.118(1)
_cell_angle_gamma 97.922(1)
_cell_formula_units_Z 2
_cell_length_a 9.4406(5)
_cell_length_b 11.3913(6)
_cell_length_c 12.9336(7)
_cell_measurement_reflns_used 8269
_cell_measurement_temperature 150(2)
_cell_measurement_theta_max 27.6
_cell_measurement_theta_min 2.3
_cell_volume 1362.62(13)
_computing_cell_refinement 'Bruker SAINT version 6.36a (Bruker, 2000)'
_computing_data_collection 'Bruker SMART version 5.625 (Bruker, 2001)'
_computing_data_reduction 'Bruker SAINT; Bruker SHELXTL (Bruker, 2001)'
_computing_publication_material 'enCIFer (Allen et al., 2004); PLATON (Spek, 2003)'
_computing_structure_refinement 'SHELXL97 (Sheldrick, 1997)'
_computing_structure_solution 'SHELXS97 (Sheldrick, 1990)'
_diffrn_ambient_temperature 150(2)
_diffrn_measured_fraction_theta_full 0.979
_diffrn_measured_fraction_theta_max 0.979
_diffrn_measurement_device_type 'Bruker SMART APEX CCD area detector'
_diffrn_measurement_method \w
_diffrn_radiation_monochromator graphite
_diffrn_radiation_source 'normal-focus sealed tube'
_diffrn_radiation_type MoK\a
_diffrn_radiation_wavelength 0.71073
_diffrn_reflns_av_R_equivalents 0.012
_diffrn_reflns_av_sigmaI/netI 0.018
_diffrn_reflns_limit_h_max 11
_diffrn_reflns_limit_h_min -12
_diffrn_reflns_limit_k_max 14
_diffrn_reflns_limit_k_min -14
_diffrn_reflns_limit_l_max 16
_diffrn_reflns_limit_l_min -16
_diffrn_reflns_number 11731
_diffrn_reflns_theta_full 27.61
_diffrn_reflns_theta_max 27.61
_diffrn_reflns_theta_min 2.19
_diffrn_standards_number 0
_exptl_absorpt_coefficient_mu 1.975
_exptl_absorpt_correction_T_max 1.000
_exptl_absorpt_correction_T_min 0.860
_exptl_absorpt_correction_type multi-scan
_exptl_absorpt_process_details '(SADABS version 2.05; Bruker, 2003)'
_exptl_crystal_colour yellow
_exptl_crystal_density_diffrn 1.623
_exptl_crystal_density_method 'not measured'
_exptl_crystal_description tablet
_exptl_crystal_F_000 668
_exptl_crystal_size_max 0.28
_exptl_crystal_size_mid 0.18
_exptl_crystal_size_min 0.08
_refine_diff_density_max 0.72
_refine_diff_density_min -0.35
_refine_diff_density_rms 0.07
_refine_ls_extinction_method none
_refine_ls_goodness_of_fit_ref 1.04
_refine_ls_hydrogen_treatment constr
_refine_ls_matrix_type full
_refine_ls_number_parameters 335
_refine_ls_number_reflns 6202
_refine_ls_number_restraints 0
_refine_ls_restrained_S_all 1.04
_refine_ls_R_factor_all 0.0231
_refine_ls_R_factor_gt 0.0217
_refine_ls_shift/su_max 0.003
_refine_ls_shift/su_mean 0.000
_refine_ls_structure_factor_coef Fsqd
_refine_ls_weighting_details 'calc w=1/[\s^2^(Fo^2^)+(0.031P)^2^+0.665P] where P=(Fo^2^+2Fc^2^)/3'
_refine_ls_weighting_scheme calc
_refine_ls_wR_factor_gt 0.0557
_refine_ls_wR_factor_ref 0.0566
_reflns_number_gt 5892
_reflns_number_total 6202
_reflns_threshold_expression I>2\s(I)
_cod_data_source_file c1dt10815h.txt
_cod_data_source_block 2
_cod_depositor_comments
;
The following automatic conversions were performed:

'_symmetry_cell_setting' value 'Triclinic' changed to 'triclinic'
according to /home/saulius/struct/CIF-dictionaries/cif_core.dic
dictionary named 'cif_core.dic' version 2.4.1 from 2010-06-29.

Automatic conversion script
Id: cif_fix_values 1715 2011-07-08 13:25:40Z adriana 
;
_cod_original_cell_volume 1362.6(2)
_cod_database_code 7017236

loop_
_symmetry_equiv_pos_as_xyz
'x, y, z'
'-x, -y, -z'

loop_
_atom_site_label
_atom_site_type_symbol
_atom_site_fract_x
_atom_site_fract_y
_atom_site_fract_z
_atom_site_U_iso_or_equiv
_atom_site_adp_type
_atom_site_occupancy
_atom_site_symmetry_multiplicity
_atom_site_calc_flag
_atom_site_refinement_flags
Cu1 Cu 0.12728(2) 0.236293(19) 0.773772(17) 0.02282(6) Uani 1 1 d .
I1 I 0.359413(12) 0.296035(10) 0.909287(9) 0.02450(4) Uani 1 1 d .
N1 N -0.02882(15) 0.31251(12) 0.84899(11) 0.0182(3) Uani 1 1 d .
C2 C -0.05810(18) 0.42416(15) 0.85925(13) 0.0203(3) Uani 1 1 d .
C3 C -0.1616(2) 0.45926(16) 0.92182(14) 0.0239(3) Uani 1 1 d .
H3 H -0.1783 0.5398 0.9282 0.029 Uiso 1 1 calc R
C4 C -0.23760(19) 0.37666(16) 0.97310(14) 0.0235(3) Uani 1 1 d .
H4 H -0.3060 0.3997 1.0167 0.028 Uiso 1 1 calc R
C5 C -0.29763(19) 0.16291(17) 1.00535(13) 0.0237(3) Uani 1 1 d .
H5 H -0.3682 0.1821 1.0485 0.028 Uiso 1 1 calc R
C6 C -0.27795(19) 0.04790(17) 0.98695(14) 0.0240(4) Uani 1 1 d .
H6 H -0.3348 -0.0124 1.0172 0.029 Uiso 1 1 calc R
C7 C -0.1529(2) -0.10309(16) 0.89677(14) 0.0246(4) Uani 1 1 d .
H7 H -0.2090 -0.1659 0.9245 0.029 Uiso 1 1 calc R
C8 C -0.0523(2) -0.12781(15) 0.83171(14) 0.0239(3) Uani 1 1 d .
H8 H -0.0405 -0.2078 0.8119 0.029 Uiso 1 1 calc R
C9 C 0.03240(18) -0.03266(15) 0.79506(13) 0.0206(3) Uani 1 1 d .
N10 N 0.01831(15) 0.08169(12) 0.81801(11) 0.0187(3) Uani 1 1 d .
C11 C -0.08465(18) 0.10620(15) 0.87967(12) 0.0185(3) Uani 1 1 d .
C12 C -0.17205(18) 0.01613(15) 0.92209(13) 0.0209(3) Uani 1 1 d .
C13 C -0.10702(17) 0.22920(15) 0.89822(12) 0.0186(3) Uani 1 1 d .
C14 C -0.21412(18) 0.25647(16) 0.96100(13) 0.0209(3) Uani 1 1 d .
C15 C 0.00984(19) 0.51637(15) 0.79441(14) 0.0222(3) Uani 1 1 d .
O16 O -0.06091(15) 0.59471(12) 0.76868(12) 0.0318(3) Uani 1 1 d .
N17 N 0.14013(17) 0.50703(13) 0.76607(12) 0.0252(3) Uani 1 1 d .
H17 H 0.1911 0.4569 0.7953 0.030 Uiso 1 1 calc R
C18 C 0.1405(2) -0.06140(15) 0.72169(14) 0.0226(3) Uani 1 1 d .
O19 O 0.10902(16) -0.14830(12) 0.65641(11) 0.0332(3) Uani 1 1 d .
N20 N 0.26560(16) 0.01226(14) 0.73528(12) 0.0249(3) Uani 1 1 d .
H20 H 0.2842 0.0647 0.7908 0.030 Uiso 1 1 calc R
C21 C 0.2004(2) 0.57806(16) 0.68755(15) 0.0265(4) Uani 1 1 d .
H21A H 0.1323 0.6325 0.6657 0.032 Uiso 1 1 calc R
H21B H 0.2095 0.5239 0.6253 0.032 Uiso 1 1 calc R
C22 C 0.3467(2) 0.65124(16) 0.72533(15) 0.0309(4) Uani 1 1 d .
H22A H 0.3740 0.7032 0.6709 0.037 Uiso 1 1 calc R
H22B H 0.3378 0.7036 0.7888 0.037 Uiso 1 1 calc R
C23 C 0.4671(2) 0.57890(18) 0.75050(15) 0.0310(4) Uani 1 1 d .
H23A H 0.5591 0.6327 0.7721 0.037 Uiso 1 1 calc R
H23B H 0.4456 0.5307 0.8086 0.037 Uiso 1 1 calc R
O24 O 0.47862(15) 0.50291(13) 0.65935(10) 0.0316(3) Uani 1 1 d .
C25 C 0.5931(2) 0.43406(19) 0.67582(15) 0.0310(4) Uani 1 1 d .
H25A H 0.5725 0.3792 0.7295 0.037 Uiso 1 1 calc R
H25B H 0.6845 0.4873 0.7007 0.037 Uiso 1 1 calc R
C26 C 0.6064(2) 0.36331(18) 0.57335(15) 0.0304(4) Uani 1 1 d .
H26A H 0.6065 0.4169 0.5170 0.036 Uiso 1 1 calc R
H26B H 0.5217 0.3004 0.5559 0.036 Uiso 1 1 calc R
C27 C 0.7440(2) 0.30551(18) 0.57792(15) 0.0300(4) Uani 1 1 d .
H27A H 0.7614 0.2807 0.5057 0.036 Uiso 1 1 calc R
H27B H 0.8264 0.3659 0.6094 0.036 Uiso 1 1 calc R
C28 C 0.7394(2) 0.19803(18) 0.64003(15) 0.0283(4) Uani 1 1 d .
H28A H 0.8364 0.1741 0.6509 0.034 Uiso 1 1 calc R
H28B H 0.7083 0.2179 0.7093 0.034 Uiso 1 1 calc R
O29 O 0.64025(14) 0.10300(12) 0.58286(10) 0.0264(3) Uani 1 1 d .
C30 C 0.6275(2) -0.00317(17) 0.63383(15) 0.0282(4) Uani 1 1 d .
H30A H 0.7231 -0.0121 0.6693 0.034 Uiso 1 1 calc R
H30B H 0.5962 -0.0725 0.5808 0.034 Uiso 1 1 calc R
C31 C 0.5203(2) -0.00292(17) 0.71397(14) 0.0260(4) Uani 1 1 d .
H31A H 0.5151 -0.0781 0.7475 0.031 Uiso 1 1 calc R
H31B H 0.5533 0.0641 0.7690 0.031 Uiso 1 1 calc R
C32 C 0.3726(2) 0.00942(18) 0.66196(14) 0.0267(4) Uani 1 1 d .
H32A H 0.3794 0.0837 0.6270 0.032 Uiso 1 1 calc R
H32B H 0.3402 -0.0583 0.6075 0.032 Uiso 1 1 calc R
N1A N 0.15509(17) 0.25558(14) 0.63001(12) 0.0268(3) Uani 1 1 d .
C2A C 0.1755(2) 0.27494(16) 0.54758(15) 0.0265(4) Uani 1 1 d .
C3A C 0.2021(3) 0.3009(2) 0.44214(16) 0.0388(5) Uani 1 1 d .
H3A1 H 0.1346 0.3526 0.4158 0.058 Uiso 1 1 calc R
H3A2 H 0.1886 0.2263 0.3961 0.058 Uiso 1 1 calc R
H3A3 H 0.3011 0.3413 0.4438 0.058 Uiso 1 1 calc R

loop_
_atom_site_aniso_label
_atom_site_aniso_U_11
_atom_site_aniso_U_22
_atom_site_aniso_U_33
_atom_site_aniso_U_23
_atom_site_aniso_U_13
_atom_site_aniso_U_12
Cu1 0.02301(11) 0.02047(11) 0.02649(11) 0.00533(8) 0.00771(9) 0.00305(8)
I1 0.02088(7) 0.02312(7) 0.02911(7) 0.00631(4) 0.00094(4) 0.00122(4)
N1 0.0179(7) 0.0174(7) 0.0188(7) 0.0018(5) 0.0001(5) 0.0027(5)
C2 0.0192(8) 0.0186(8) 0.0218(8) 0.0004(6) -0.0018(6) 0.0027(6)
C3 0.0236(8) 0.0216(8) 0.0258(9) -0.0022(7) 0.0000(7) 0.0065(6)
C4 0.0209(8) 0.0268(9) 0.0222(8) -0.0033(7) 0.0004(7) 0.0071(7)
C5 0.0210(8) 0.0321(9) 0.0185(8) 0.0023(7) 0.0047(6) 0.0039(7)
C6 0.0221(8) 0.0288(9) 0.0215(8) 0.0076(7) 0.0044(7) 0.0012(7)
C7 0.0269(9) 0.0213(8) 0.0255(9) 0.0077(7) 0.0037(7) 0.0001(7)
C8 0.0287(9) 0.0173(8) 0.0256(9) 0.0044(6) 0.0023(7) 0.0026(7)
C9 0.0218(8) 0.0201(8) 0.0203(8) 0.0026(6) 0.0018(6) 0.0046(6)
N10 0.0188(7) 0.0182(7) 0.0192(7) 0.0030(5) 0.0015(5) 0.0027(5)
C11 0.0186(8) 0.0198(8) 0.0168(7) 0.0028(6) 0.0003(6) 0.0026(6)
C12 0.0200(8) 0.0239(8) 0.0187(8) 0.0051(6) 0.0003(6) 0.0022(6)
C13 0.0188(8) 0.0212(8) 0.0157(7) 0.0022(6) -0.0002(6) 0.0034(6)
C14 0.0191(8) 0.0255(9) 0.0176(8) 0.0009(6) -0.0001(6) 0.0039(6)
C15 0.0238(8) 0.0161(8) 0.0250(8) -0.0003(6) -0.0011(7) 0.0021(6)
O16 0.0298(7) 0.0200(6) 0.0484(8) 0.0108(6) 0.0050(6) 0.0081(5)
N17 0.0280(8) 0.0201(7) 0.0304(8) 0.0093(6) 0.0066(6) 0.0071(6)
C18 0.0282(9) 0.0181(8) 0.0243(8) 0.0060(6) 0.0061(7) 0.0079(7)
O19 0.0394(8) 0.0229(7) 0.0366(8) -0.0050(6) 0.0124(6) 0.0010(6)
N20 0.0254(8) 0.0262(8) 0.0233(7) -0.0006(6) 0.0070(6) 0.0034(6)
C21 0.0345(10) 0.0207(8) 0.0267(9) 0.0069(7) 0.0088(7) 0.0059(7)
C22 0.0438(11) 0.0204(9) 0.0284(10) 0.0028(7) 0.0106(8) -0.0013(8)
C23 0.0336(10) 0.0328(10) 0.0245(9) 0.0029(8) 0.0040(8) -0.0032(8)
O24 0.0338(7) 0.0364(8) 0.0249(7) 0.0034(6) 0.0005(6) 0.0090(6)
C25 0.0277(10) 0.0413(11) 0.0252(9) 0.0104(8) 0.0026(7) 0.0052(8)
C26 0.0299(10) 0.0344(10) 0.0269(9) 0.0082(8) 0.0002(8) 0.0043(8)
C27 0.0265(9) 0.0343(10) 0.0289(9) 0.0066(8) 0.0042(7) 0.0010(8)
C28 0.0227(9) 0.0332(10) 0.0274(9) 0.0039(7) -0.0024(7) 0.0017(7)
O29 0.0244(6) 0.0316(7) 0.0217(6) 0.0026(5) 0.0019(5) 0.0001(5)
C30 0.0236(9) 0.0299(10) 0.0320(10) 0.0020(8) 0.0057(7) 0.0059(7)
C31 0.0263(9) 0.0274(9) 0.0249(9) 0.0049(7) 0.0044(7) 0.0038(7)
C32 0.0254(9) 0.0338(10) 0.0228(9) 0.0037(7) 0.0079(7) 0.0062(7)
N1A 0.0289(8) 0.0231(8) 0.0290(8) 0.0038(6) 0.0055(6) 0.0035(6)
C2A 0.0266(9) 0.0242(9) 0.0284(10) 0.0049(7) 0.0023(7) 0.0023(7)
C3A 0.0446(12) 0.0464(13) 0.0247(10) 0.0102(9) 0.0037(9) 0.0000(10)

loop_
_atom_type_symbol
_atom_type_description
_atom_type_scat_dispersion_real
_atom_type_scat_dispersion_imag
_atom_type_scat_source
C C 0.0033 0.0016 'International Tables Vol C Tables 4.2.6.8 and 6.1.1.4'
H H 0.0000 0.0000 'International Tables Vol C Tables 4.2.6.8 and 6.1.1.4'
N N 0.0061 0.0033 'International Tables Vol C Tables 4.2.6.8 and 6.1.1.4'
O O 0.0106 0.0060 'International Tables Vol C Tables 4.2.6.8 and 6.1.1.4'
Cu Cu 0.3201 1.2651 'International Tables Vol C Tables 4.2.6.8 and 6.1.1.4'
I I -0.4742 1.8119 'International Tables Vol C Tables 4.2.6.8 and 6.1.1.4'

loop_
_geom_angle_atom_site_label_1
_geom_angle_atom_site_label_2
_geom_angle_atom_site_label_3
_geom_angle
N1A Cu1 N10 122.30(6)
N1A Cu1 N1 122.78(6)
N10 Cu1 N1 81.91(5)
N1A Cu1 I1 115.24(5)
N10 Cu1 I1 106.36(4)
N1 Cu1 I1 102.57(4)
C2 N1 C13 117.94(14)
C2 N1 Cu1 131.79(12)
C13 N1 Cu1 110.21(10)
N1 C2 C3 122.64(16)
N1 C2 C15 120.24(15)
C3 C2 C15 116.86(15)
C4 C3 C2 119.50(16)
C3 C4 C14 119.68(16)
C6 C5 C14 121.36(16)
C5 C6 C12 120.64(16)
C8 C7 C12 119.60(16)
C7 C8 C9 118.76(16)
N10 C9 C8 123.41(16)
N10 C9 C18 118.39(15)
C8 C9 C18 118.13(15)
C9 N10 C11 117.92(14)
C9 N10 Cu1 130.87(11)
C11 N10 Cu1 111.21(11)
N10 C11 C12 122.37(15)
N10 C11 C13 117.89(15)
C12 C11 C13 119.69(15)
C7 C12 C11 117.88(16)
C7 C12 C6 122.47(16)
C11 C12 C6 119.64(16)
N1 C13 C14 122.98(15)
N1 C13 C11 118.05(14)
C14 C13 C11 118.85(15)
C13 C14 C4 117.18(16)
C13 C14 C5 119.77(16)
C4 C14 C5 122.99(16)
O16 C15 N17 123.65(17)
O16 C15 C2 117.50(16)
N17 C15 C2 118.83(15)
C15 N17 C21 121.72(15)
O19 C18 N20 125.30(17)
O19 C18 C9 119.17(16)
N20 C18 C9 115.53(15)
C18 N20 C32 122.82(15)
N17 C21 C22 113.94(16)
C23 C22 C21 114.94(16)
O24 C23 C22 108.37(16)
C23 O24 C25 111.80(15)
O24 C25 C26 108.71(15)
C25 C26 C27 112.34(16)
C28 C27 C26 114.18(16)
O29 C28 C27 108.33(15)
C30 O29 C28 113.27(14)
O29 C30 C31 112.36(15)
C32 C31 C30 110.41(15)
N20 C32 C31 112.94(15)
C2A N1A Cu1 175.24(16)
N1A C2A C3A 179.5(2)

loop_
_geom_bond_atom_site_label_1
_geom_bond_atom_site_label_2
_geom_bond_distance
Cu1 N1 2.0941(14)
Cu1 N1A 1.9320(16)
Cu1 N10 2.0703(14)
Cu1 I1 2.6273(3)
N1 C2 1.337(2)
N1 C13 1.365(2)
C2 C3 1.411(2)
C2 C15 1.516(2)
C3 C4 1.365(3)
C4 C14 1.415(2)
C5 C6 1.353(3)
C5 C14 1.434(2)
C6 C12 1.435(2)
C7 C8 1.375(3)
C7 C12 1.410(2)
C8 C9 1.403(2)
C9 N10 1.339(2)
C9 C18 1.515(2)
N10 C11 1.364(2)
C11 C12 1.412(2)
C11 C13 1.449(2)
C13 C14 1.413(2)
C15 O16 1.233(2)
C15 N17 1.336(2)
N17 C21 1.465(2)
C18 O19 1.226(2)
C18 N20 1.337(2)
N20 C32 1.459(2)
C21 C22 1.520(3)
C22 C23 1.517(3)
C23 O24 1.424(2)
O24 C25 1.429(2)
C25 C26 1.517(3)
C26 C27 1.533(3)
C27 C28 1.519(3)
C28 O29 1.425(2)
O29 C30 1.423(2)
C30 C31 1.524(3)
C31 C32 1.512(3)
N1A C2A 1.138(2)
C2A C3A 1.460(3)

loop_
_geom_torsion_atom_site_label_1
_geom_torsion_atom_site_label_2
_geom_torsion_atom_site_label_3
_geom_torsion_atom_site_label_4
_geom_torsion
N1A Cu1 N1 C2 -52.02(17)
N10 Cu1 N1 C2 -175.42(15)
I1 Cu1 N1 C2 79.52(15)
N1A Cu1 N1 C13 130.98(11)
N10 Cu1 N1 C13 7.57(11)
I1 Cu1 N1 C13 -97.48(10)
C13 N1 C2 C3 2.6(2)
Cu1 N1 C2 C3 -174.20(12)
C13 N1 C2 C15 -171.32(14)
Cu1 N1 C2 C15 11.9(2)
N1 C2 C3 C4 -1.1(3)
C15 C2 C3 C4 172.99(16)
C2 C3 C4 C14 -1.4(3)
C14 C5 C6 C12 0.0(3)
C12 C7 C8 C9 2.2(3)
C7 C8 C9 N10 -1.7(3)
C7 C8 C9 C18 -178.76(16)
C8 C9 N10 C11 -0.5(2)
C18 C9 N10 C11 176.58(14)
C8 C9 N10 Cu1 -179.55(13)
C18 C9 N10 Cu1 -2.5(2)
N1A Cu1 N10 C9 49.20(17)
N1 Cu1 N10 C9 173.06(15)
I1 Cu1 N10 C9 -86.14(15)
N1A Cu1 N10 C11 -129.94(11)
N1 Cu1 N10 C11 -6.08(11)
I1 Cu1 N10 C11 94.72(10)
C9 N10 C11 C12 2.1(2)
Cu1 N10 C11 C12 -178.61(13)
C9 N10 C11 C13 -175.58(15)
Cu1 N10 C11 C13 3.68(18)
C8 C7 C12 C11 -0.7(3)
C8 C7 C12 C6 178.10(17)
N10 C11 C12 C7 -1.6(2)
C13 C11 C12 C7 176.09(15)
N10 C11 C12 C6 179.62(15)
C13 C11 C12 C6 -2.7(2)
C5 C6 C12 C7 -176.84(17)
C5 C6 C12 C11 1.9(3)
C2 N1 C13 C14 -1.6(2)
Cu1 N1 C13 C14 175.90(13)
C2 N1 C13 C11 174.54(14)
Cu1 N1 C13 C11 -7.99(17)
N10 C11 C13 N1 3.1(2)
C12 C11 C13 N1 -174.68(15)
N10 C11 C13 C14 179.37(14)
C12 C11 C13 C14 1.6(2)
N1 C13 C14 C4 -0.9(2)
C11 C13 C14 C4 -176.97(15)
N1 C13 C14 C5 176.41(15)
C11 C13 C14 C5 0.3(2)
C3 C4 C14 C13 2.4(2)
C3 C4 C14 C5 -174.83(17)
C6 C5 C14 C13 -1.2(3)
C6 C5 C14 C4 175.96(17)
N1 C2 C15 O16 147.77(17)
C3 C2 C15 O16 -26.5(2)
N1 C2 C15 N17 -30.5(2)
C3 C2 C15 N17 155.20(16)
O16 C15 N17 C21 -10.1(3)
C2 C15 N17 C21 168.06(15)
N10 C9 C18 O19 -140.14(17)
C8 C9 C18 O19 37.1(2)
N10 C9 C18 N20 40.4(2)
C8 C9 C18 N20 -142.43(17)
O19 C18 N20 C32 10.4(3)
C9 C18 N20 C32 -170.18(15)
C15 N17 C21 C22 124.65(18)
N17 C21 C22 C23 64.8(2)
C21 C22 C23 O24 57.8(2)
C22 C23 O24 C25 178.25(15)
C23 O24 C25 C26 -175.42(16)
O24 C25 C26 C27 169.01(16)
C25 C26 C27 C28 74.3(2)
C26 C27 C28 O29 70.0(2)
C27 C28 O29 C30 179.81(15)
C28 O29 C30 C31 84.45(19)
O29 C30 C31 C32 59.4(2)
C18 N20 C32 C31 -126.22(18)
C30 C31 C32 N20 -179.02(15)
N10 Cu1 N1A C2A 173.8(19)
N1 Cu1 N1A C2A 72(2)
I1 Cu1 N1A C2A -54(2)
Cu1 N1A C2A C3A -2(27)
